data_8107327
loop_
_publ_author_name
'Ndlangamandla, Nqobile G.'
'Clayton, Hadley S.'

_publ_section_title
;
 The crystal structure of trans-dichlorido-(ethylenediamine-\k 2
 N,N&#x2032;)-bis(triphenylphosphine-\k 1 P)ruthenium(II), C38H38Cl2N2P2Ru
;
_journal_issue 6
_journal_name_full 'Zeitschrift f\"ur Kristallographie - New Crystal Structures'
_journal_page_first 1175
_journal_page_last 1179
_journal_paper_doi 10.1515/ncrs-2022-0448
_journal_volume 237
_journal_year 2022
_chemical_formula_moiety 'C38 H38 Cl2 N2 P2 Ru'
_chemical_formula_sum 'C38 H38 Cl2 N2 P2 Ru'
_chemical_formula_weight 756.61
_space_group_crystal_system monoclinic
_space_group_IT_number 14
_space_group_name_Hall '-P 2ybc'
_space_group_name_H-M_alt 'P 1 21/c 1'
_atom_sites_solution_hydrogens mixed
_atom_sites_solution_primary 'dual - dual-space method e.g. SHELXD'
_atom_sites_solution_secondary 'dual - dual-space method e.g. SHELXD'
_cell_angle_alpha 90
_cell_angle_beta 93.8560(10)
_cell_angle_gamma 90
_cell_formula_units_Z 8
_cell_length_a 10.8827(3)
_cell_length_b 30.6226(7)
_cell_length_c 20.2089(4)
_cell_measurement_reflns_used 9615
_cell_measurement_temperature 173(2)
_cell_measurement_theta_max 28.32
_cell_measurement_theta_min 2.74
_cell_measurement_wavelength 0.71073
_cell_volume 6719.5(3)
_computing_cell_refinement 'SAINT-Plus (Bruker, 2016)'
_computing_data_collection 'APEX3 (Bruker, 2016)'
_computing_data_reduction 'SAINT-Plus and XPREP (Bruker 2016)'
_computing_molecular_graphics 'Ortep for Windows (Farrugia, 2012'
_computing_publication_material 'WinGX publication routines (Farrugia, 2012)'
_computing_structure_refinement 'SHELXL-2018/3 (Sheldrick, 2018)'
_computing_structure_solution 'SHELXT-2014 (Sheldrick, 2014)'
_diffrn_ambient_temperature 173(2)
_diffrn_measured_fraction_theta_full 0.998
_diffrn_measured_fraction_theta_max 0.999
_diffrn_measurement_device_type 'Bruker D8 Venture Photon CCD area detector'
_diffrn_measurement_method '\w scans'
_diffrn_radiation_monochromator graphite
_diffrn_radiation_probe x-ray
_diffrn_radiation_type MoK\a
_diffrn_radiation_wavelength 0.71073
_diffrn_reflns_av_R_equivalents 0.0351
_diffrn_reflns_av_unetI/netI 0.0199
_diffrn_reflns_Laue_measured_fraction_full 0.998
_diffrn_reflns_Laue_measured_fraction_max 0.999
_diffrn_reflns_limit_h_max 14
_diffrn_reflns_limit_h_min -14
_diffrn_reflns_limit_k_max 40
_diffrn_reflns_limit_k_min -40
_diffrn_reflns_limit_l_max 24
_diffrn_reflns_limit_l_min -26
_diffrn_reflns_number 139125
_diffrn_reflns_point_group_measured_fraction_full 0.998
_diffrn_reflns_point_group_measured_fraction_max 0.999
_diffrn_reflns_theta_full 25.242
_diffrn_reflns_theta_max 28
_diffrn_reflns_theta_min 2.739
_diffrn_standards_interval_count .
_diffrn_standards_interval_time .
_diffrn_standards_number 0
_exptl_absorpt_coefficient_mu 0.752
_exptl_absorpt_correction_T_max 0.7457
_exptl_absorpt_correction_T_min 0.6723
_exptl_absorpt_correction_type multi-scan
_exptl_absorpt_process_details 'SADABS (Sheldrick, 1996)'
_exptl_crystal_colour yellow
_exptl_crystal_density_diffrn 1.496
_exptl_crystal_density_method 'not measured'
_exptl_crystal_description plate
_exptl_crystal_F_000 3104
_exptl_crystal_size_max 0.515
_exptl_crystal_size_mid 0.373
_exptl_crystal_size_min 0.02
_refine_diff_density_max 0.448
_refine_diff_density_min -0.651
_refine_diff_density_rms 0.066
_refine_ls_extinction_method none
_refine_ls_goodness_of_fit_ref 1.152
_refine_ls_hydrogen_treatment mixed
_refine_ls_matrix_type full
_refine_ls_number_constraints 0
_refine_ls_number_parameters 843
_refine_ls_number_reflns 16216
_refine_ls_number_restraints 0
_refine_ls_restrained_S_all 1.152
_refine_ls_R_factor_all 0.0348
_refine_ls_R_factor_gt 0.0306
_refine_ls_shift/su_max 0.003
_refine_ls_shift/su_mean 0
_refine_ls_structure_factor_coef Fsqd
_refine_ls_weighting_details 'w=1/[\s^2^(Fo^2^)+(0.0141P)^2^+8.4391P] where P=(Fo^2^+2Fc^2^)/3'
_refine_ls_weighting_scheme calc
_refine_ls_wR_factor_gt 0.0622
_refine_ls_wR_factor_ref 0.0636
_reflns_Friedel_coverage 0
_reflns_number_gt 14939
_reflns_number_total 16216
_reflns_threshold_expression 'I > 2\s(I)'
_cod_data_source_file suppl_j_ncrs-2022-0448_suppl.cif
_cod_data_source_block 1
_cod_original_sg_symbol_H-M 'P 21/c'
_cod_database_code 8107327
_shelx_estimated_absorpt_t_min 0.698
_shelx_estimated_absorpt_t_max 0.985
_shelx_shelxl_version_number 2018/3

loop_
_space_group_symop_operation_xyz
'x, y, z'
'-x, y+1/2, -z+1/2'
'-x, -y, -z'
'x, -y-1/2, z-1/2'

loop_
_atom_site_label
_atom_site_type_symbol
_atom_site_fract_x
_atom_site_fract_y
_atom_site_fract_z
_atom_site_U_iso_or_equiv
_atom_site_adp_type
_atom_site_occupancy
_atom_site_site_symmetry_order
_atom_site_calc_flag
_atom_site_refinement_flags_posn
_atom_site_refinement_flags_adp
_atom_site_refinement_flags_occupancy
_atom_site_disorder_assembly
_atom_site_disorder_group
C1 C -0.0124(2) 0.28312(7) 0.54311(11) 0.0244(4) Uani 1 1 d . . . . .
H1A H 0.0205 0.313013 0.538305 0.029 Uiso 1 1 calc R U . . .
H1B H -0.09667 0.285259 0.558493 0.029 Uiso 1 1 calc R U . . .
C2 C -0.0144(2) 0.25925(7) 0.47801(11) 0.0239(4) Uani 1 1 d . . . . .
H2A H -0.073009 0.273449 0.445143 0.029 Uiso 1 1 calc R U . . .
H2B H 0.068474 0.259721 0.46059 0.029 Uiso 1 1 calc R U . . .
C3 C 0.28840(18) 0.16301(6) 0.70461(10) 0.0176(4) Uani 1 1 d . . . . .
C4 C 0.37167(19) 0.17315(7) 0.65730(10) 0.0205(4) Uani 1 1 d . . . . .
H4 H 0.342785 0.18632 0.616629 0.025 Uiso 1 1 calc R U . . .
C5 C 0.4963(2) 0.16418(7) 0.66907(12) 0.0274(5) Uani 1 1 d . . . . .
H5 H 0.551315 0.169652 0.635487 0.033 Uiso 1 1 calc R U . . .
C6 C 0.5405(2) 0.14731(7) 0.72952(13) 0.0309(5) Uani 1 1 d . . . . .
H6 H 0.626005 0.141807 0.737854 0.037 Uiso 1 1 calc R U . . .
C7 C 0.4598(2) 0.13846(7) 0.77779(12) 0.0294(5) Uani 1 1 d . . . . .
H7 H 0.490275 0.127606 0.819771 0.035 Uiso 1 1 calc R U . . .
C8 C 0.3343(2) 0.14539(7) 0.76512(11) 0.0229(4) Uani 1 1 d . . . . .
H8 H 0.2791 0.138089 0.79789 0.027 Uiso 1 1 calc R U . . .
C9 C 0.11743(18) 0.22668(6) 0.74343(10) 0.0173(4) Uani 1 1 d . . . . .
C10 C 0.21399(19) 0.23821(7) 0.78965(10) 0.0193(4) Uani 1 1 d . . . . .
H10 H 0.28799 0.221665 0.791674 0.023 Uiso 1 1 calc R U . . .
C11 C 0.2037(2) 0.27331(7) 0.83252(10) 0.0227(4) Uani 1 1 d . . . . .
H11 H 0.269648 0.280163 0.864006 0.027 Uiso 1 1 calc R U . . .
C12 C 0.0970(2) 0.29838(7) 0.82938(10) 0.0238(4) Uani 1 1 d . . . . .
H12 H 0.090095 0.322572 0.858327 0.029 Uiso 1 1 calc R U . . .
C13 C 0.0011(2) 0.28789(7) 0.78387(11) 0.0242(4) Uani 1 1 d . . . . .
H13 H -0.071861 0.305005 0.781421 0.029 Uiso 1 1 calc R U . . .
C14 C 0.0110(2) 0.25229(7) 0.74151(11) 0.0220(4) Uani 1 1 d . . . . .
H14 H -0.056023 0.245306 0.710746 0.026 Uiso 1 1 calc R U . . .
C15 C 0.04788(19) 0.13770(7) 0.73980(9) 0.0183(4) Uani 1 1 d . . . . .
C16 C -0.0537(2) 0.14923(7) 0.77506(10) 0.0234(4) Uani 1 1 d . . . . .
H16 H -0.077866 0.178977 0.777181 0.028 Uiso 1 1 calc R U . . .
C17 C -0.1196(2) 0.11756(8) 0.80701(11) 0.0290(5) Uani 1 1 d . . . . .
H17 H -0.187981 0.125803 0.83104 0.035 Uiso 1 1 calc R U . . .
C18 C -0.0859(2) 0.07421(8) 0.80393(12) 0.0338(5) Uani 1 1 d . . . . .
H18 H -0.132754 0.052561 0.824622 0.041 Uiso 1 1 calc R U . . .
C19 C 0.0163(2) 0.06222(8) 0.77063(11) 0.0303(5) Uani 1 1 d . . . . .
H19 H 0.040571 0.032457 0.769361 0.036 Uiso 1 1 calc R U . . .
C20 C 0.0831(2) 0.09385(7) 0.73910(10) 0.0233(4) Uani 1 1 d . . . . .
H20 H 0.153504 0.085517 0.716793 0.028 Uiso 1 1 calc R U . . .
C21 C -0.13460(18) 0.08326(6) 0.57535(10) 0.0167(4) Uani 1 1 d . . . . .
C22 C -0.18810(19) 0.08935(7) 0.63535(10) 0.0221(4) Uani 1 1 d . . . . .
H22 H -0.1612 0.112686 0.663716 0.026 Uiso 1 1 calc R U . . .
C23 C -0.2808(2) 0.06147(8) 0.65411(12) 0.0293(5) Uani 1 1 d . . . . .
H23 H -0.315885 0.065741 0.695406 0.035 Uiso 1 1 calc R U . . .
C24 C -0.3220(2) 0.02765(8) 0.61312(12) 0.0301(5) Uani 1 1 d . . . . .
H24 H -0.384723 0.008604 0.626386 0.036 Uiso 1 1 calc R U . . .
C25 C -0.2717(2) 0.02160(8) 0.55265(12) 0.0282(5) Uani 1 1 d . . . . .
H25 H -0.300689 -0.001283 0.523949 0.034 Uiso 1 1 calc R U . . .
C26 C -0.1787(2) 0.04910(7) 0.53421(11) 0.0234(4) Uani 1 1 d . . . . .
H26 H -0.144229 0.044689 0.492782 0.028 Uiso 1 1 calc R U . . .
C27 C -0.01424(18) 0.10713(6) 0.46422(9) 0.0165(4) Uani 1 1 d . . . . .
C28 C -0.1190(2) 0.12468(7) 0.43008(10) 0.0213(4) Uani 1 1 d . . . . .
H28 H -0.177133 0.140392 0.453836 0.026 Uiso 1 1 calc R U . . .
C29 C -0.1391(2) 0.11948(7) 0.36237(11) 0.0270(5) Uani 1 1 d . . . . .
H29 H -0.21 0.132068 0.339908 0.032 Uiso 1 1 calc R U . . .
C30 C -0.0569(2) 0.09611(8) 0.32703(11) 0.0306(5) Uani 1 1 d . . . . .
H30 H -0.071241 0.092527 0.280454 0.037 Uiso 1 1 calc R U . . .
C31 C 0.0463(2) 0.07796(8) 0.35993(11) 0.0295(5) Uani 1 1 d . . . . .
H31 H 0.102612 0.061585 0.335914 0.035 Uiso 1 1 calc R U . . .
C32 C 0.0682(2) 0.08358(7) 0.42829(10) 0.0224(4) Uani 1 1 d . . . . .
H32 H 0.139735 0.071248 0.450434 0.027 Uiso 1 1 calc R U . . .
C33 C 0.12525(18) 0.07575(6) 0.58006(9) 0.0163(4) Uani 1 1 d . . . . .
C34 C 0.1019(2) 0.03399(7) 0.60410(11) 0.0222(4) Uani 1 1 d . . . . .
H34 H 0.019418 0.023941 0.604977 0.027 Uiso 1 1 calc R U . . .
C35 C 0.1987(2) 0.00706(7) 0.62674(12) 0.0276(5) Uani 1 1 d . . . . .
H35 H 0.181956 -0.021219 0.643255 0.033 Uiso 1 1 calc R U . . .
C36 C 0.3190(2) 0.02118(7) 0.62536(12) 0.0277(5) Uani 1 1 d . . . . .
H36 H 0.384725 0.002853 0.641523 0.033 Uiso 1 1 calc R U . . .
C37 C 0.3435(2) 0.06210(7) 0.60036(12) 0.0268(5) Uani 1 1 d . . . . .
H37 H 0.426242 0.071594 0.598376 0.032 Uiso 1 1 calc R U . . .
C38 C 0.24738(19) 0.08926(7) 0.57820(10) 0.0205(4) Uani 1 1 d . . . . .
H38 H 0.264951 0.117424 0.561532 0.025 Uiso 1 1 calc R U . . .
N1 N -0.05294(17) 0.21356(6) 0.48960(9) 0.0194(3) Uani 1 1 d . . . . .
N2 N 0.06769(17) 0.25783(6) 0.59095(9) 0.0194(3) Uani 1 1 d . . . . .
P1 P 0.12456(5) 0.17786(2) 0.68852(2) 0.01457(9) Uani 1 1 d . . . . .
P2 P 0.00209(4) 0.11506(2) 0.55466(2) 0.01381(9) Uani 1 1 d . . . . .
Cl1 Cl 0.21032(4) 0.19031(2) 0.51273(2) 0.01898(9) Uani 1 1 d . . . . .
Cl2 Cl -0.16861(4) 0.19859(2) 0.62038(2) 0.02013(10) Uani 1 1 d . . . . .
Ru1 Ru 0.03478(2) 0.18852(2) 0.58171(2) 0.01280(4) Uani 1 1 d . . . . .
H1C H -0.037(2) 0.1977(8) 0.4553(13) 0.020(6) Uiso 1 1 d . . . . .
H1D H -0.131(2) 0.2126(8) 0.4940(11) 0.017(6) Uiso 1 1 d . . . . .
H2C H 0.059(3) 0.2680(9) 0.6300(14) 0.034(7) Uiso 1 1 d . . . . .
H2D H 0.143(2) 0.2620(8) 0.5829(12) 0.022(6) Uiso 1 1 d . . . . .
C39 C 0.5441(2) 0.26225(7) 0.76100(11) 0.0234(4) Uani 1 1 d . . . . .
H39A H 0.474037 0.244633 0.742064 0.028 Uiso 1 1 calc R U . . .
H39B H 0.564483 0.252535 0.807166 0.028 Uiso 1 1 calc R U . . .
C40 C 0.6535(2) 0.25684(7) 0.72036(11) 0.0237(4) Uani 1 1 d . . . . .
H40A H 0.724101 0.274013 0.739768 0.028 Uiso 1 1 calc R U . . .
H40B H 0.678044 0.225744 0.718941 0.028 Uiso 1 1 calc R U . . .
C41 C 0.55621(19) 0.29347(7) 0.50086(10) 0.0208(4) Uani 1 1 d . . . . .
C42 C 0.4902(2) 0.25525(7) 0.51131(11) 0.0245(4) Uani 1 1 d . . . . .
H42 H 0.42575 0.255726 0.540746 0.029 Uiso 1 1 calc R U . . .
C43 C 0.5173(2) 0.21640(8) 0.47931(12) 0.0292(5) Uani 1 1 d . . . . .
H43 H 0.471133 0.190796 0.487141 0.035 Uiso 1 1 calc R U . . .
C44 C 0.6101(2) 0.21489(8) 0.43658(11) 0.0284(5) Uani 1 1 d . . . . .
H44 H 0.629491 0.188281 0.415472 0.034 Uiso 1 1 calc R U . . .
C45 C 0.6750(2) 0.25257(9) 0.42465(11) 0.0305(5) Uani 1 1 d . . . . .
H45 H 0.738261 0.251859 0.39447 0.037 Uiso 1 1 calc R U . . .
C46 C 0.6488(2) 0.29175(8) 0.45646(11) 0.0263(5) Uani 1 1 d . . . . .
H46 H 0.694426 0.317337 0.44776 0.032 Uiso 1 1 calc R U . . .
C47 C 0.36822(19) 0.35909(7) 0.50314(10) 0.0198(4) Uani 1 1 d . . . . .
C48 C 0.3038(2) 0.33294(8) 0.45615(11) 0.0260(5) Uani 1 1 d . . . . .
H48 H 0.336792 0.305483 0.444538 0.031 Uiso 1 1 calc R U . . .
C49 C 0.1919(2) 0.34664(9) 0.42619(11) 0.0304(5) Uani 1 1 d . . . . .
H49 H 0.147982 0.328182 0.395082 0.036 Uiso 1 1 calc R U . . .
C50 C 0.1439(2) 0.38689(9) 0.44126(12) 0.0339(6) Uani 1 1 d . . . . .
H50 H 0.068028 0.39633 0.419991 0.041 Uiso 1 1 calc R U . . .
C51 C 0.2068(2) 0.41344(9) 0.48745(12) 0.0339(6) Uani 1 1 d . . . . .
H51 H 0.174312 0.441206 0.497916 0.041 Uiso 1 1 calc R U . . .
C52 C 0.3180(2) 0.39933(8) 0.51860(11) 0.0260(5) Uani 1 1 d . . . . .
H52 H 0.360112 0.417446 0.550847 0.031 Uiso 1 1 calc R U . . .
C53 C 0.62280(19) 0.38282(7) 0.50932(10) 0.0206(4) Uani 1 1 d . . . . .
C54 C 0.5857(2) 0.41411(8) 0.46256(11) 0.0297(5) Uani 1 1 d . . . . .
H54 H 0.502098 0.415205 0.445824 0.036 Uiso 1 1 calc R U . . .
C55 C 0.6697(3) 0.44389(10) 0.43991(14) 0.0448(7) Uani 1 1 d . . . . .
H55 H 0.642787 0.465701 0.408788 0.054 Uiso 1 1 calc R U . . .
C56 C 0.7921(3) 0.44186(11) 0.46252(13) 0.0455(7) Uani 1 1 d . . . . .
H56 H 0.849141 0.462496 0.447493 0.055 Uiso 1 1 calc R U . . .
C57 C 0.8314(2) 0.40984(10) 0.50694(12) 0.0364(6) Uani 1 1 d . . . . .
H57 H 0.916262 0.407628 0.520932 0.044 Uiso 1 1 calc R U . . .
C58 C 0.7475(2) 0.38076(8) 0.53135(11) 0.0265(5) Uani 1 1 d . . . . .
H58 H 0.77483 0.359405 0.563115 0.032 Uiso 1 1 calc R U . . .
C59 C 0.49722(18) 0.45120(6) 0.67967(10) 0.0179(4) Uani 1 1 d . . . . .
C60 C 0.5850(2) 0.45537(7) 0.63336(11) 0.0238(4) Uani 1 1 d . . . . .
H60 H 0.603358 0.431056 0.606538 0.029 Uiso 1 1 calc R U . . .
C61 C 0.6466(2) 0.49475(8) 0.62567(13) 0.0326(5) Uani 1 1 d . . . . .
H61 H 0.70574 0.497234 0.593384 0.039 Uiso 1 1 calc R U . . .
C62 C 0.6218(2) 0.53007(8) 0.66480(13) 0.0321(5) Uani 1 1 d . . . . .
H62 H 0.664659 0.556801 0.660061 0.038 Uiso 1 1 calc R U . . .
C63 C 0.5337(2) 0.52641(7) 0.71134(12) 0.0296(5) Uani 1 1 d . . . . .
H63 H 0.51605 0.550737 0.738284 0.035 Uiso 1 1 calc R U . . .
C64 C 0.4720(2) 0.48761(7) 0.71839(10) 0.0233(4) Uani 1 1 d . . . . .
H64 H 0.411504 0.485513 0.749997 0.028 Uiso 1 1 calc R U . . .
C65 C 0.43584(18) 0.39910(6) 0.78562(9) 0.0168(4) Uani 1 1 d . . . . .
C66 C 0.54700(19) 0.41198(7) 0.81881(10) 0.0199(4) Uani 1 1 d . . . . .
H66 H 0.613594 0.421026 0.793986 0.024 Uiso 1 1 calc R U . . .
C67 C 0.5610(2) 0.41166(7) 0.88779(11) 0.0248(4) Uani 1 1 d . . . . .
H67 H 0.636071 0.421391 0.909674 0.03 Uiso 1 1 calc R U . . .
C68 C 0.4665(2) 0.39730(8) 0.92459(11) 0.0276(5) Uani 1 1 d . . . . .
H68 H 0.476442 0.397127 0.971659 0.033 Uiso 1 1 calc R U . . .
C69 C 0.3575(2) 0.38318(8) 0.89262(11) 0.0269(5) Uani 1 1 d . . . . .
H69 H 0.293231 0.372432 0.917711 0.032 Uiso 1 1 calc R U . . .
C70 C 0.3416(2) 0.38467(7) 0.82352(10) 0.0217(4) Uani 1 1 d . . . . .
H70 H 0.265423 0.375715 0.802057 0.026 Uiso 1 1 calc R U . . .
C71 C 0.25885(18) 0.40915(7) 0.67548(10) 0.0181(4) Uani 1 1 d . . . . .
C72 C 0.2120(2) 0.44993(7) 0.65632(11) 0.0245(4) Uani 1 1 d . . . . .
H72 H 0.266866 0.47359 0.650842 0.029 Uiso 1 1 calc R U . . .
C73 C 0.0856(2) 0.45637(8) 0.64513(12) 0.0285(5) Uani 1 1 d . . . . .
H73 H 0.05514 0.484353 0.631994 0.034 Uiso 1 1 calc R U . . .
C74 C 0.0042(2) 0.42253(8) 0.65292(11) 0.0269(5) Uani 1 1 d . . . . .
H74 H -0.081954 0.427227 0.646026 0.032 Uiso 1 1 calc R U . . .
C75 C 0.0492(2) 0.38177(8) 0.67082(11) 0.0250(4) Uani 1 1 d . . . . .
H75 H -0.006281 0.358185 0.675407 0.03 Uiso 1 1 calc R U . . .
C76 C 0.17499(19) 0.37502(7) 0.68217(11) 0.0224(4) Uani 1 1 d . . . . .
H76 H 0.204617 0.346821 0.694653 0.027 Uiso 1 1 calc R U . . .
N3 N 0.51191(19) 0.30924(6) 0.75966(9) 0.0208(4) Uani 1 1 d . . . . .
N4 N 0.61608(18) 0.27282(6) 0.65257(9) 0.0207(4) Uani 1 1 d . . . . .
P3 P 0.51692(5) 0.34401(2) 0.54589(2) 0.01628(10) Uani 1 1 d . . . . .
P4 P 0.42488(4) 0.39787(2) 0.69344(2) 0.01463(9) Uani 1 1 d . . . . .
Cl3 Cl 0.33416(4) 0.29107(2) 0.64009(2) 0.02071(10) Uani 1 1 d . . . . .
Cl4 Cl 0.71837(4) 0.36305(2) 0.69438(2) 0.02141(10) Uani 1 1 d . . . . .
Ru2 Ru 0.51755(2) 0.33391(2) 0.65935(2) 0.01352(4) Uani 1 1 d . . . . .
H3A H 0.569(3) 0.3237(9) 0.7840(14) 0.036(8) Uiso 1 1 d . . . . .
H3B H 0.440(3) 0.3125(9) 0.7733(13) 0.028(7) Uiso 1 1 d . . . . .
H4A H 0.566(3) 0.2530(10) 0.6326(14) 0.039(8) Uiso 1 1 d . . . . .
H4B H 0.682(3) 0.2743(8) 0.6295(13) 0.028(7) Uiso 1 1 d . . . . .

loop_
_atom_site_aniso_label
_atom_site_aniso_U_11
_atom_site_aniso_U_22
_atom_site_aniso_U_33
_atom_site_aniso_U_23
_atom_site_aniso_U_13
_atom_site_aniso_U_12
C1 0.0256(11) 0.0148(9) 0.0320(12) 0.0027(8) -0.0032(9) 0.0025(8)
C2 0.0287(11) 0.0172(10) 0.0251(11) 0.0068(8) -0.0050(9) -0.0013(8)
C3 0.0160(9) 0.0148(9) 0.0212(10) -0.0048(7) -0.0031(7) 0.0020(7)
C4 0.0197(10) 0.0196(10) 0.0215(10) -0.0030(8) -0.0046(8) 0.0013(8)
C5 0.0187(10) 0.0255(11) 0.0379(13) -0.0069(10) 0.0015(9) 0.0010(9)
C6 0.0205(11) 0.0220(11) 0.0489(15) -0.0061(10) -0.0069(10) 0.0047(9)
C7 0.0315(12) 0.0229(11) 0.0316(12) 0.0017(9) -0.0133(10) 0.0051(9)
C8 0.0259(11) 0.0194(10) 0.0229(10) 0.0001(8) -0.0024(8) 0.0029(8)
C9 0.0195(10) 0.0166(9) 0.0161(9) -0.0021(7) 0.0026(7) 0.0001(7)
C10 0.0199(10) 0.0195(10) 0.0183(9) -0.0008(8) 0.0002(8) -0.0002(8)
C11 0.0277(11) 0.0222(10) 0.0177(10) -0.0035(8) -0.0018(8) -0.0052(8)
C12 0.0323(12) 0.0186(10) 0.0208(10) -0.0064(8) 0.0051(9) -0.0020(9)
C13 0.0247(11) 0.0202(10) 0.0278(11) -0.0062(9) 0.0025(9) 0.0047(8)
C14 0.0204(10) 0.0222(10) 0.0232(10) -0.0056(8) -0.0010(8) 0.0008(8)
C15 0.0204(10) 0.0198(10) 0.0141(9) -0.0006(7) -0.0026(7) -0.0030(8)
C16 0.0253(11) 0.0252(11) 0.0195(10) -0.0004(8) -0.0011(8) -0.0018(9)
C17 0.0257(11) 0.0404(13) 0.0212(11) 0.0024(10) 0.0030(9) -0.0046(10)
C18 0.0395(14) 0.0358(13) 0.0260(12) 0.0089(10) 0.0024(10) -0.0128(11)
C19 0.0416(14) 0.0224(11) 0.0265(11) 0.0041(9) -0.0009(10) -0.0044(10)
C20 0.0288(11) 0.0211(10) 0.0198(10) -0.0001(8) 0.0004(8) -0.0020(9)
C21 0.0144(9) 0.0167(9) 0.0187(9) 0.0006(7) -0.0005(7) -0.0007(7)
C22 0.0210(10) 0.0239(10) 0.0215(10) -0.0033(8) 0.0022(8) -0.0011(8)
C23 0.0267(12) 0.0332(12) 0.0294(12) -0.0035(10) 0.0123(9) -0.0039(10)
C24 0.0203(11) 0.0319(12) 0.0387(13) 0.0029(10) 0.0062(9) -0.0083(9)
C25 0.0276(12) 0.0262(11) 0.0303(12) -0.0031(9) -0.0018(9) -0.0095(9)
C26 0.0258(11) 0.0241(11) 0.0203(10) -0.0041(8) 0.0026(8) -0.0069(9)
C27 0.0184(9) 0.0163(9) 0.0146(9) -0.0017(7) -0.0002(7) -0.0040(7)
C28 0.0229(10) 0.0189(10) 0.0217(10) 0.0007(8) -0.0020(8) -0.0040(8)
C29 0.0308(12) 0.0264(11) 0.0226(11) 0.0066(9) -0.0078(9) -0.0120(9)
C30 0.0420(14) 0.0354(13) 0.0141(10) 0.0006(9) 0.0004(9) -0.0218(11)
C31 0.0348(13) 0.0331(12) 0.0219(11) -0.0077(9) 0.0117(9) -0.0112(10)
C32 0.0223(10) 0.0239(10) 0.0212(10) -0.0026(8) 0.0043(8) -0.0047(8)
C33 0.0197(10) 0.0138(9) 0.0152(9) -0.0034(7) -0.0010(7) 0.0017(7)
C34 0.0223(10) 0.0188(10) 0.0252(11) 0.0013(8) -0.0001(8) -0.0008(8)
C35 0.0329(12) 0.0161(10) 0.0334(12) 0.0049(9) -0.0011(10) 0.0015(9)
C36 0.0263(11) 0.0204(10) 0.0350(12) -0.0003(9) -0.0086(9) 0.0069(9)
C37 0.0183(10) 0.0227(11) 0.0382(13) 0.0000(9) -0.0060(9) 0.0018(8)
C38 0.0205(10) 0.0160(9) 0.0247(10) 0.0004(8) -0.0019(8) 0.0007(8)
N1 0.0207(9) 0.0183(8) 0.0187(9) 0.0015(7) -0.0032(7) -0.0007(7)
N2 0.0189(9) 0.0157(8) 0.0231(9) -0.0007(7) -0.0028(7) 0.0000(7)
P1 0.0151(2) 0.0140(2) 0.0144(2) -0.00168(18) -0.00048(18) 0.00109(18)
P2 0.0140(2) 0.0140(2) 0.0132(2) -0.00142(17) -0.00020(17) 0.00001(18)
Cl1 0.0181(2) 0.0204(2) 0.0188(2) 0.00202(18) 0.00364(17) 0.00110(18)
Cl2 0.0150(2) 0.0209(2) 0.0247(2) -0.00388(19) 0.00237(18) 0.00252(17)
Ru1 0.01262(7) 0.01196(7) 0.01360(7) -0.00073(5) -0.00069(5) 0.00062(5)
C39 0.0296(11) 0.0199(10) 0.0206(10) 0.0016(8) 0.0007(8) 0.0041(8)
C40 0.0220(10) 0.0246(11) 0.0238(10) 0.0008(8) -0.0039(8) 0.0059(8)
C41 0.0198(10) 0.0259(10) 0.0160(9) -0.0046(8) -0.0029(8) 0.0027(8)
C42 0.0242(11) 0.0267(11) 0.0227(10) -0.0034(9) 0.0018(8) 0.0008(9)
C43 0.0331(13) 0.0249(11) 0.0291(12) -0.0063(9) -0.0027(10) 0.0003(9)
C44 0.0272(12) 0.0329(12) 0.0241(11) -0.0120(9) -0.0047(9) 0.0088(10)
C45 0.0225(11) 0.0453(14) 0.0237(11) -0.0109(10) 0.0020(9) 0.0068(10)
C46 0.0234(11) 0.0337(12) 0.0216(10) -0.0055(9) 0.0007(8) 0.0002(9)
C47 0.0177(10) 0.0271(11) 0.0148(9) 0.0021(8) 0.0008(7) -0.0003(8)
C48 0.0257(11) 0.0300(11) 0.0218(10) 0.0005(9) -0.0026(8) -0.0018(9)
C49 0.0240(11) 0.0445(14) 0.0219(11) 0.0020(10) -0.0048(9) -0.0058(10)
C50 0.0218(11) 0.0563(16) 0.0232(11) 0.0082(11) -0.0018(9) 0.0067(11)
C51 0.0321(13) 0.0426(14) 0.0268(12) 0.0015(10) 0.0017(10) 0.0148(11)
C52 0.0269(11) 0.0323(12) 0.0186(10) -0.0008(9) -0.0007(8) 0.0041(9)
C53 0.0217(10) 0.0248(10) 0.0158(9) -0.0031(8) 0.0045(8) -0.0040(8)
C54 0.0286(12) 0.0369(13) 0.0236(11) 0.0074(10) 0.0008(9) -0.0067(10)
C55 0.0511(17) 0.0512(17) 0.0322(14) 0.0170(12) 0.0038(12) -0.0156(14)
C56 0.0463(16) 0.0631(19) 0.0282(13) 0.0041(13) 0.0103(12) -0.0285(14)
C57 0.0246(12) 0.0605(17) 0.0248(12) -0.0054(11) 0.0063(9) -0.0147(11)
C58 0.0216(11) 0.0392(13) 0.0190(10) -0.0024(9) 0.0044(8) -0.0028(9)
C59 0.0196(10) 0.0164(9) 0.0174(9) 0.0012(7) -0.0007(7) -0.0041(7)
C60 0.0256(11) 0.0220(10) 0.0243(11) -0.0022(8) 0.0054(9) -0.0040(8)
C61 0.0323(13) 0.0295(12) 0.0372(13) 0.0031(10) 0.0123(10) -0.0090(10)
C62 0.0340(13) 0.0216(11) 0.0405(14) 0.0016(10) 0.0011(10) -0.0118(9)
C63 0.0434(14) 0.0174(10) 0.0275(12) -0.0029(9) -0.0002(10) -0.0034(9)
C64 0.0304(12) 0.0196(10) 0.0202(10) -0.0008(8) 0.0042(8) -0.0015(8)
C65 0.0206(10) 0.0134(9) 0.0165(9) -0.0014(7) 0.0023(7) 0.0019(7)
C66 0.0222(10) 0.0194(10) 0.0181(9) -0.0012(8) 0.0022(8) -0.0011(8)
C67 0.0279(11) 0.0230(10) 0.0225(10) -0.0025(8) -0.0049(9) 0.0002(9)
C68 0.0377(13) 0.0291(12) 0.0164(10) 0.0028(9) 0.0036(9) 0.0071(10)
C69 0.0281(12) 0.0305(12) 0.0234(11) 0.0065(9) 0.0107(9) 0.0047(9)
C70 0.0207(10) 0.0221(10) 0.0226(10) 0.0003(8) 0.0040(8) -0.0004(8)
C71 0.0156(9) 0.0228(10) 0.0159(9) -0.0012(8) 0.0022(7) 0.0009(8)
C72 0.0202(10) 0.0246(11) 0.0289(11) 0.0042(9) 0.0025(8) 0.0003(8)
C73 0.0226(11) 0.0279(12) 0.0346(12) 0.0038(10) -0.0006(9) 0.0070(9)
C74 0.0170(10) 0.0399(13) 0.0235(11) -0.0017(9) -0.0002(8) 0.0025(9)
C75 0.0190(10) 0.0295(11) 0.0264(11) -0.0045(9) 0.0017(8) -0.0046(9)
C76 0.0198(10) 0.0221(10) 0.0253(11) -0.0030(8) 0.0015(8) 0.0003(8)
N3 0.0239(10) 0.0205(9) 0.0181(8) -0.0004(7) 0.0016(7) 0.0015(7)
N4 0.0205(9) 0.0218(9) 0.0198(9) -0.0017(7) 0.0019(7) 0.0042(7)
P3 0.0148(2) 0.0193(2) 0.0147(2) -0.00100(19) 0.00043(18) -0.00094(19)
P4 0.0138(2) 0.0150(2) 0.0152(2) -0.00075(18) 0.00127(18) -0.00179(18)
Cl3 0.0169(2) 0.0211(2) 0.0240(2) -0.00418(19) 0.00048(18) -0.00464(18)
Cl4 0.0139(2) 0.0282(3) 0.0216(2) -0.00282(19) -0.00210(17) -0.00399(18)
Ru2 0.01198(7) 0.01515(7) 0.01330(7) -0.00113(6) -0.00007(5) -0.00064(5)

loop_
_atom_type_symbol
_atom_type_description
_atom_type_scat_dispersion_real
_atom_type_scat_dispersion_imag
_atom_type_scat_source
C C 0.0033 0.0016 'International Tables Vol C Tables 4.2.6.8 and 6.1.1.4'
H H 0 0 'International Tables Vol C Tables 4.2.6.8 and 6.1.1.4'
N N 0.0061 0.0033 'International Tables Vol C Tables 4.2.6.8 and 6.1.1.4'
P P 0.1023 0.0942 'International Tables Vol C Tables 4.2.6.8 and 6.1.1.4'
Cl Cl 0.1484 0.1585 'International Tables Vol C Tables 4.2.6.8 and 6.1.1.4'
Ru Ru -1.2594 0.8363 'International Tables Vol C Tables 4.2.6.8 and 6.1.1.4'

loop_
_exptl_crystal_face_index_h
_exptl_crystal_face_index_k
_exptl_crystal_face_index_l
_exptl_crystal_face_perp_dist
1 -1 -1 0.055
0 0 -1 0.262
0 0 1 0.152
-1 1 0 0.172
1 -1 1 0.053
0 -1 0 0.01
0 1 0 0.009

loop_
_geom_angle_atom_site_label_1
_geom_angle_atom_site_label_2
_geom_angle_atom_site_label_3
_geom_angle
_geom_angle_site_symmetry_1
_geom_angle_site_symmetry_3
N2 C1 C2 106.91(17) . .
N2 C1 H1A 110.3 . .
C2 C1 H1A 110.3 . .
N2 C1 H1B 110.3 . .
C2 C1 H1B 110.3 . .
H1A C1 H1B 108.6 . .
N1 C2 C1 107.93(17) . .
N1 C2 H2A 110.1 . .
C1 C2 H2A 110.1 . .
N1 C2 H2B 110.1 . .
C1 C2 H2B 110.1 . .
H2A C2 H2B 108.4 . .
C4 C3 C8 118.35(19) . .
C4 C3 P1 119.21(15) . .
C8 C3 P1 122.19(16) . .
C5 C4 C3 120.7(2) . .
C5 C4 H4 119.7 . .
C3 C4 H4 119.7 . .
C6 C5 C4 120.2(2) . .
C6 C5 H5 119.9 . .
C4 C5 H5 119.9 . .
C7 C6 C5 119.8(2) . .
C7 C6 H6 120.1 . .
C5 C6 H6 120.1 . .
C6 C7 C8 120.2(2) . .
C6 C7 H7 119.9 . .
C8 C7 H7 119.9 . .
C7 C8 C3 120.6(2) . .
C7 C8 H8 119.7 . .
C3 C8 H8 119.7 . .
C14 C9 C10 117.37(18) . .
C14 C9 P1 120.03(15) . .
C10 C9 P1 122.55(15) . .
C11 C10 C9 121.43(19) . .
C11 C10 H10 119.3 . .
C9 C10 H10 119.3 . .
C10 C11 C12 120.1(2) . .
C10 C11 H11 120 . .
C12 C11 H11 120 . .
C13 C12 C11 119.55(19) . .
C13 C12 H12 120.2 . .
C11 C12 H12 120.2 . .
C12 C13 C14 120.3(2) . .
C12 C13 H13 119.9 . .
C14 C13 H13 119.9 . .
C13 C14 C9 121.3(2) . .
C13 C14 H14 119.4 . .
C9 C14 H14 119.4 . .
C20 C15 C16 118.29(19) . .
C20 C15 P1 120.06(16) . .
C16 C15 P1 121.37(16) . .
C17 C16 C15 120.6(2) . .
C17 C16 H16 119.7 . .
C15 C16 H16 119.7 . .
C18 C17 C16 120.2(2) . .
C18 C17 H17 119.9 . .
C16 C17 H17 119.9 . .
C17 C18 C19 120.0(2) . .
C17 C18 H18 120 . .
C19 C18 H18 120 . .
C18 C19 C20 119.9(2) . .
C18 C19 H19 120 . .
C20 C19 H19 120 . .
C19 C20 C15 120.8(2) . .
C19 C20 H20 119.6 . .
C15 C20 H20 119.6 . .
C22 C21 C26 118.04(19) . .
C22 C21 P2 121.08(15) . .
C26 C21 P2 120.52(15) . .
C21 C22 C23 120.5(2) . .
C21 C22 H22 119.7 . .
C23 C22 H22 119.7 . .
C24 C23 C22 120.5(2) . .
C24 C23 H23 119.7 . .
C22 C23 H23 119.7 . .
C23 C24 C25 119.8(2) . .
C23 C24 H24 120.1 . .
C25 C24 H24 120.1 . .
C24 C25 C26 119.7(2) . .
C24 C25 H25 120.2 . .
C26 C25 H25 120.2 . .
C25 C26 C21 121.4(2) . .
C25 C26 H26 119.3 . .
C21 C26 H26 119.3 . .
C32 C27 C28 118.28(19) . .
C32 C27 P2 124.30(16) . .
C28 C27 P2 117.38(15) . .
C29 C28 C27 120.9(2) . .
C29 C28 H28 119.5 . .
C27 C28 H28 119.5 . .
C28 C29 C30 120.5(2) . .
C28 C29 H29 119.8 . .
C30 C29 H29 119.8 . .
C29 C30 C31 119.5(2) . .
C29 C30 H30 120.2 . .
C31 C30 H30 120.2 . .
C30 C31 C32 120.3(2) . .
C30 C31 H31 119.8 . .
C32 C31 H31 119.8 . .
C27 C32 C31 120.4(2) . .
C27 C32 H32 119.8 . .
C31 C32 H32 119.8 . .
C38 C33 C34 118.48(18) . .
C38 C33 P2 118.28(15) . .
C34 C33 P2 123.16(16) . .
C35 C34 C33 120.4(2) . .
C35 C34 H34 119.8 . .
C33 C34 H34 119.8 . .
C36 C35 C34 120.4(2) . .
C36 C35 H35 119.8 . .
C34 C35 H35 119.8 . .
C35 C36 C37 119.8(2) . .
C35 C36 H36 120.1 . .
C37 C36 H36 120.1 . .
C36 C37 C38 120.1(2) . .
C36 C37 H37 120 . .
C38 C37 H37 120 . .
C37 C38 C33 120.8(2) . .
C37 C38 H38 119.6 . .
C33 C38 H38 119.6 . .
C2 N1 Ru1 110.82(13) . .
C2 N1 H1C 108.9(16) . .
Ru1 N1 H1C 112.6(16) . .
C2 N1 H1D 109.9(16) . .
Ru1 N1 H1D 106.2(16) . .
H1C N1 H1D 108(2) . .
C1 N2 Ru1 111.83(13) . .
C1 N2 H2C 108.2(18) . .
Ru1 N2 H2C 114.0(19) . .
C1 N2 H2D 109.0(17) . .
Ru1 N2 H2D 106.6(17) . .
H2C N2 H2D 107(2) . .
C15 P1 C3 101.81(9) . .
C15 P1 C9 99.30(9) . .
C3 P1 C9 99.83(9) . .
C15 P1 Ru1 115.87(6) . .
C3 P1 Ru1 122.46(7) . .
C9 P1 Ru1 114.00(6) . .
C27 P2 C33 102.11(9) . .
C27 P2 C21 97.46(9) . .
C33 P2 C21 100.00(9) . .
C27 P2 Ru1 111.24(6) . .
C33 P2 Ru1 117.76(6) . .
C21 P2 Ru1 124.48(7) . .
N2 Ru1 N1 77.76(7) . .
N2 Ru1 P1 90.04(5) . .
N1 Ru1 P1 167.07(5) . .
N2 Ru1 P2 171.38(5) . .
N1 Ru1 P2 95.06(5) . .
P1 Ru1 P2 97.446(18) . .
N2 Ru1 Cl2 89.81(5) . .
N1 Ru1 Cl2 82.70(5) . .
P1 Ru1 Cl2 93.115(18) . .
P2 Ru1 Cl2 94.029(17) . .
N2 Ru1 Cl1 84.00(5) . .
N1 Ru1 Cl1 79.54(5) . .
P1 Ru1 Cl1 103.683(18) . .
P2 Ru1 Cl1 90.045(17) . .
Cl2 Ru1 Cl1 162.060(18) . .
N3 C39 C40 107.03(18) . .
N3 C39 H39A 110.3 . .
C40 C39 H39A 110.3 . .
N3 C39 H39B 110.3 . .
C40 C39 H39B 110.3 . .
H39A C39 H39B 108.6 . .
N4 C40 C39 106.87(17) . .
N4 C40 H40A 110.3 . .
C39 C40 H40A 110.3 . .
N4 C40 H40B 110.3 . .
C39 C40 H40B 110.3 . .
H40A C40 H40B 108.6 . .
C46 C41 C42 117.8(2) . .
C46 C41 P3 123.10(17) . .
C42 C41 P3 119.07(16) . .
C43 C42 C41 121.2(2) . .
C43 C42 H42 119.4 . .
C41 C42 H42 119.4 . .
C44 C43 C42 120.5(2) . .
C44 C43 H43 119.8 . .
C42 C43 H43 119.8 . .
C43 C44 C45 119.2(2) . .
C43 C44 H44 120.4 . .
C45 C44 H44 120.4 . .
C44 C45 C46 120.9(2) . .
C44 C45 H45 119.6 . .
C46 C45 H45 119.6 . .
C41 C46 C45 120.4(2) . .
C41 C46 H46 119.8 . .
C45 C46 H46 119.8 . .
C52 C47 C48 118.3(2) . .
C52 C47 P3 117.56(16) . .
C48 C47 P3 124.14(17) . .
C49 C48 C47 120.6(2) . .
C49 C48 H48 119.7 . .
C47 C48 H48 119.7 . .
C50 C49 C48 120.5(2) . .
C50 C49 H49 119.8 . .
C48 C49 H49 119.8 . .
C49 C50 C51 119.7(2) . .
C49 C50 H50 120.1 . .
C51 C50 H50 120.1 . .
C50 C51 C52 119.8(2) . .
C50 C51 H51 120.1 . .
C52 C51 H51 120.1 . .
C47 C52 C51 121.0(2) . .
C47 C52 H52 119.5 . .
C51 C52 H52 119.5 . .
C54 C53 C58 118.6(2) . .
C54 C53 P3 123.88(17) . .
C58 C53 P3 117.50(17) . .
C53 C54 C55 120.7(2) . .
C53 C54 H54 119.7 . .
C55 C54 H54 119.7 . .
C56 C55 C54 120.2(3) . .
C56 C55 H55 119.9 . .
C54 C55 H55 119.9 . .
C57 C56 C55 119.9(2) . .
C57 C56 H56 120.1 . .
C55 C56 H56 120.1 . .
C56 C57 C58 120.3(2) . .
C56 C57 H57 119.8 . .
C58 C57 H57 119.8 . .
C57 C58 C53 120.3(2) . .
C57 C58 H58 119.9 . .
C53 C58 H58 119.9 . .
C60 C59 C64 118.26(19) . .
C60 C59 P4 120.27(16) . .
C64 C59 P4 121.32(16) . .
C59 C60 C61 120.9(2) . .
C59 C60 H60 119.6 . .
C61 C60 H60 119.6 . .
C62 C61 C60 120.1(2) . .
C62 C61 H61 119.9 . .
C60 C61 H61 119.9 . .
C61 C62 C63 119.7(2) . .
C61 C62 H62 120.2 . .
C63 C62 H62 120.2 . .
C64 C63 C62 120.1(2) . .
C64 C63 H63 119.9 . .
C62 C63 H63 119.9 . .
C63 C64 C59 121.0(2) . .
C63 C64 H64 119.5 . .
C59 C64 H64 119.5 . .
C70 C65 C66 118.06(18) . .
C70 C65 P4 123.01(16) . .
C66 C65 P4 118.75(15) . .
C67 C66 C65 120.7(2) . .
C67 C66 H66 119.6 . .
C65 C66 H66 119.6 . .
C68 C67 C66 120.4(2) . .
C68 C67 H67 119.8 . .
C66 C67 H67 119.8 . .
C67 C68 C69 119.7(2) . .
C67 C68 H68 120.2 . .
C69 C68 H68 120.2 . .
C68 C69 C70 120.1(2) . .
C68 C69 H69 119.9 . .
C70 C69 H69 119.9 . .
C65 C70 C69 120.9(2) . .
C65 C70 H70 119.5 . .
C69 C70 H70 119.5 . .
C72 C71 C76 117.84(19) . .
C72 C71 P4 123.75(16) . .
C76 C71 P4 118.40(16) . .
C73 C72 C71 120.7(2) . .
C73 C72 H72 119.6 . .
C71 C72 H72 119.6 . .
C74 C73 C72 120.6(2) . .
C74 C73 H73 119.7 . .
C72 C73 H73 119.7 . .
C73 C74 C75 119.4(2) . .
C73 C74 H74 120.3 . .
C75 C74 H74 120.3 . .
C74 C75 C76 120.4(2) . .
C74 C75 H75 119.8 . .
C76 C75 H75 119.8 . .
C75 C76 C71 121.0(2) . .
C75 C76 H76 119.5 . .
C71 C76 H76 119.5 . .
C39 N3 Ru2 109.53(13) . .
C39 N3 H3A 108.7(18) . .
Ru2 N3 H3A 106.5(18) . .
C39 N3 H3B 109.3(18) . .
Ru2 N3 H3B 110.3(18) . .
H3A N3 H3B 112(3) . .
C40 N4 Ru2 109.41(13) . .
C40 N4 H4A 108.2(18) . .
Ru2 N4 H4A 109.2(19) . .
C40 N4 H4B 109.0(17) . .
Ru2 N4 H4B 114.3(17) . .
H4A N4 H4B 106(2) . .
C47 P3 C53 101.74(10) . .
C47 P3 C41 101.70(9) . .
C53 P3 C41 99.77(10) . .
C47 P3 Ru2 116.27(7) . .
C53 P3 Ru2 121.54(7) . .
C41 P3 Ru2 112.85(7) . .
C59 P4 C71 103.07(9) . .
C59 P4 C65 97.71(9) . .
C71 P4 C65 100.87(9) . .
C59 P4 Ru2 120.20(7) . .
C71 P4 Ru2 122.37(7) . .
C65 P4 Ru2 108.28(6) . .
N4 Ru2 N3 78.66(7) . .
N4 Ru2 P3 91.22(5) . .
N3 Ru2 P3 167.16(5) . .
N4 Ru2 P4 166.34(5) . .
N3 Ru2 P4 88.65(5) . .
P3 Ru2 P4 102.026(19) . .
N4 Ru2 Cl3 85.83(6) . .
N3 Ru2 Cl3 83.43(6) . .
P3 Ru2 Cl3 88.015(18) . .
P4 Ru2 Cl3 97.811(18) . .
N4 Ru2 Cl4 84.02(5) . .
N3 Ru2 Cl4 86.37(6) . .
P3 Ru2 Cl4 100.543(18) . .
P4 Ru2 Cl4 90.219(18) . .
Cl3 Ru2 Cl4 166.841(19) . .

loop_
_geom_bond_atom_site_label_1
_geom_bond_atom_site_label_2
_geom_bond_distance
_geom_bond_site_symmetry_2
C1 N2 1.477(3) .
C1 C2 1.504(3) .
C1 H1A 0.99 .
C1 H1B 0.99 .
C2 N1 1.484(3) .
C2 H2A 0.99 .
C2 H2B 0.99 .
C3 C4 1.396(3) .
C3 C8 1.398(3) .
C3 P1 1.848(2) .
C4 C5 1.388(3) .
C4 H4 0.95 .
C5 C6 1.383(3) .
C5 H5 0.95 .
C6 C7 1.382(4) .
C6 H6 0.95 .
C7 C8 1.389(3) .
C7 H7 0.95 .
C8 H8 0.95 .
C9 C14 1.397(3) .
C9 C10 1.403(3) .
C9 P1 1.866(2) .
C10 C11 1.390(3) .
C10 H10 0.95 .
C11 C12 1.390(3) .
C11 H11 0.95 .
C12 C13 1.382(3) .
C12 H12 0.95 .
C13 C14 1.395(3) .
C13 H13 0.95 .
C14 H14 0.95 .
C15 C20 1.397(3) .
C15 C16 1.400(3) .
C15 P1 1.844(2) .
C16 C17 1.390(3) .
C16 H16 0.95 .
C17 C18 1.379(4) .
C17 H17 0.95 .
C18 C19 1.388(4) .
C18 H18 0.95 .
C19 C20 1.391(3) .
C19 H19 0.95 .
C20 H20 0.95 .
C21 C22 1.392(3) .
C21 C26 1.401(3) .
C21 P2 1.849(2) .
C22 C23 1.393(3) .
C22 H22 0.95 .
C23 C24 1.382(3) .
C23 H23 0.95 .
C24 C25 1.385(3) .
C24 H24 0.95 .
C25 C26 1.386(3) .
C25 H25 0.95 .
C26 H26 0.95 .
C27 C32 1.393(3) .
C27 C28 1.400(3) .
C27 P2 1.8404(19) .
C28 C29 1.380(3) .
C28 H28 0.95 .
C29 C30 1.381(4) .
C29 H29 0.95 .
C30 C31 1.383(4) .
C30 H30 0.95 .
C31 C32 1.397(3) .
C31 H31 0.95 .
C32 H32 0.95 .
C33 C38 1.395(3) .
C33 C34 1.397(3) .
C33 P2 1.848(2) .
C34 C35 1.391(3) .
C34 H34 0.95 .
C35 C36 1.380(3) .
C35 H35 0.95 .
C36 C37 1.384(3) .
C36 H36 0.95 .
C37 C38 1.387(3) .
C37 H37 0.95 .
C38 H38 0.95 .
N1 Ru1 2.1737(17) .
N1 H1C 0.87(3) .
N1 H1D 0.86(2) .
N2 Ru1 2.1587(17) .
N2 H2C 0.86(3) .
N2 H2D 0.85(3) .
P1 Ru1 2.3317(5) .
P2 Ru1 2.3366(5) .
Cl1 Ru1 2.4400(5) .
Cl2 Ru1 2.4162(5) .
C39 N3 1.481(3) .
C39 C40 1.500(3) .
C39 H39A 0.99 .
C39 H39B 0.99 .
C40 N4 1.486(3) .
C40 H40A 0.99 .
C40 H40B 0.99 .
C41 C46 1.395(3) .
C41 C42 1.397(3) .
C41 P3 1.860(2) .
C42 C43 1.395(3) .
C42 H42 0.95 .
C43 C44 1.373(3) .
C43 H43 0.95 .
C44 C45 1.383(4) .
C44 H44 0.95 .
C45 C46 1.400(3) .
C45 H45 0.95 .
C46 H46 0.95 .
C47 C52 1.392(3) .
C47 C48 1.395(3) .
C47 P3 1.841(2) .
C48 C49 1.388(3) .
C48 H48 0.95 .
C49 C50 1.381(4) .
C49 H49 0.95 .
C50 C51 1.384(4) .
C50 H50 0.95 .
C51 C52 1.395(3) .
C51 H51 0.95 .
C52 H52 0.95 .
C53 C54 1.387(3) .
C53 C58 1.401(3) .
C53 P3 1.844(2) .
C54 C55 1.390(3) .
C54 H54 0.95 .
C55 C56 1.380(4) .
C55 H55 0.95 .
C56 C57 1.378(4) .
C56 H56 0.95 .
C57 C58 1.389(3) .
C57 H57 0.95 .
C58 H58 0.95 .
C59 C60 1.387(3) .
C59 C64 1.400(3) .
C59 P4 1.842(2) .
C60 C61 1.393(3) .
C60 H60 0.95 .
C61 C62 1.377(3) .
C61 H61 0.95 .
C62 C63 1.392(3) .
C62 H62 0.95 .
C63 C64 1.377(3) .
C63 H63 0.95 .
C64 H64 0.95 .
C65 C70 1.393(3) .
C65 C66 1.400(3) .
C65 P4 1.859(2) .
C66 C67 1.392(3) .
C66 H66 0.95 .
C67 C68 1.381(3) .
C67 H67 0.95 .
C68 C69 1.382(3) .
C68 H68 0.95 .
C69 C70 1.396(3) .
C69 H69 0.95 .
C70 H70 0.95 .
C71 C72 1.394(3) .
C71 C76 1.400(3) .
C71 P4 1.851(2) .
C72 C73 1.393(3) .
C72 H72 0.95 .
C73 C74 1.379(3) .
C73 H73 0.95 .
C74 C75 1.380(3) .
C74 H74 0.95 .
C75 C76 1.388(3) .
C75 H75 0.95 .
C76 H76 0.95 .
N3 Ru2 2.1681(18) .
N3 H3A 0.88(3) .
N3 H3B 0.85(3) .
N4 Ru2 2.1653(18) .
N4 H4A 0.89(3) .
N4 H4B 0.88(3) .
P3 Ru2 2.3131(5) .
P4 Ru2 2.3283(5) .
Cl3 Ru2 2.3981(5) .
Cl4 Ru2 2.4220(5) .

loop_
_geom_hbond_atom_site_label_D
_geom_hbond_atom_site_label_H
_geom_hbond_atom_site_label_A
_geom_hbond_distance_DH
_geom_hbond_distance_HA
_geom_hbond_distance_DA
_geom_hbond_angle_DHA
_geom_hbond_site_symmetry_A
_geom_hbond_publ_flag
N2 H2D Cl3 0.85(3) 2.48(3) 3.1693(19) 139(2) . yes
N4 H4B Cl2 0.88(3) 2.85(3) 3.3592(18) 119(2) 1_655 yes

loop_
_geom_torsion_atom_site_label_1
_geom_torsion_atom_site_label_2
_geom_torsion_atom_site_label_3
_geom_torsion_atom_site_label_4
_geom_torsion
_geom_torsion_site_symmetry_1
_geom_torsion_site_symmetry_2
_geom_torsion_site_symmetry_3
_geom_torsion_site_symmetry_4
N2 C1 C2 N1 54.6(2) . . . .
C8 C3 C4 C5 2.7(3) . . . .
P1 C3 C4 C5 177.17(16) . . . .
C3 C4 C5 C6 -3.7(3) . . . .
C4 C5 C6 C7 1.4(3) . . . .
C5 C6 C7 C8 1.7(3) . . . .
C6 C7 C8 C3 -2.6(3) . . . .
C4 C3 C8 C7 0.4(3) . . . .
P1 C3 C8 C7 -173.87(16) . . . .
C14 C9 C10 C11 0.9(3) . . . .
P1 C9 C10 C11 -176.37(16) . . . .
C9 C10 C11 C12 -1.2(3) . . . .
C10 C11 C12 C13 0.6(3) . . . .
C11 C12 C13 C14 0.2(3) . . . .
C12 C13 C14 C9 -0.6(3) . . . .
C10 C9 C14 C13 0.0(3) . . . .
P1 C9 C14 C13 177.34(17) . . . .
C20 C15 C16 C17 -1.7(3) . . . .
P1 C15 C16 C17 172.24(17) . . . .
C15 C16 C17 C18 -0.4(3) . . . .
C16 C17 C18 C19 2.0(4) . . . .
C17 C18 C19 C20 -1.4(4) . . . .
C18 C19 C20 C15 -0.7(3) . . . .
C16 C15 C20 C19 2.2(3) . . . .
P1 C15 C20 C19 -171.74(17) . . . .
C26 C21 C22 C23 1.4(3) . . . .
P2 C21 C22 C23 -171.71(17) . . . .
C21 C22 C23 C24 -0.7(4) . . . .
C22 C23 C24 C25 -0.6(4) . . . .
C23 C24 C25 C26 1.1(4) . . . .
C24 C25 C26 C21 -0.4(4) . . . .
C22 C21 C26 C25 -0.9(3) . . . .
P2 C21 C26 C25 172.29(18) . . . .
C32 C27 C28 C29 -1.2(3) . . . .
P2 C27 C28 C29 -178.85(16) . . . .
C27 C28 C29 C30 1.1(3) . . . .
C28 C29 C30 C31 -0.2(3) . . . .
C29 C30 C31 C32 -0.7(3) . . . .
C28 C27 C32 C31 0.3(3) . . . .
P2 C27 C32 C31 177.79(16) . . . .
C30 C31 C32 C27 0.6(3) . . . .
C38 C33 C34 C35 1.2(3) . . . .
P2 C33 C34 C35 -175.50(17) . . . .
C33 C34 C35 C36 -0.4(3) . . . .
C34 C35 C36 C37 -1.0(4) . . . .
C35 C36 C37 C38 1.5(4) . . . .
C36 C37 C38 C33 -0.7(3) . . . .
C34 C33 C38 C37 -0.7(3) . . . .
P2 C33 C38 C37 176.18(17) . . . .
C1 C2 N1 Ru1 -41.4(2) . . . .
C2 C1 N2 Ru1 -42.5(2) . . . .
C20 C15 P1 C3 -44.98(18) . . . .
C16 C15 P1 C3 141.22(17) . . . .
C20 C15 P1 C9 -147.15(17) . . . .
C16 C15 P1 C9 39.04(18) . . . .
C20 C15 P1 Ru1 90.33(17) . . . .
C16 C15 P1 Ru1 -83.47(17) . . . .
C4 C3 P1 C15 154.75(16) . . . .
C8 C3 P1 C15 -31.03(19) . . . .
C4 C3 P1 C9 -103.50(17) . . . .
C8 C3 P1 C9 70.73(18) . . . .
C4 C3 P1 Ru1 23.34(19) . . . .
C8 C3 P1 Ru1 -162.44(14) . . . .
C14 C9 P1 C15 -83.50(18) . . . .
C10 C9 P1 C15 93.70(18) . . . .
C14 C9 P1 C3 172.68(17) . . . .
C10 C9 P1 C3 -10.12(19) . . . .
C14 C9 P1 Ru1 40.34(18) . . . .
C10 C9 P1 Ru1 -142.45(15) . . . .
C32 C27 P2 C33 -11.65(19) . . . .
C28 C27 P2 C33 165.87(16) . . . .
C32 C27 P2 C21 -113.61(18) . . . .
C28 C27 P2 C21 63.91(17) . . . .
C32 C27 P2 Ru1 114.83(17) . . . .
C28 C27 P2 Ru1 -67.65(16) . . . .
C38 C33 P2 C27 86.10(17) . . . .
C34 C33 P2 C27 -97.17(18) . . . .
C38 C33 P2 C21 -173.97(16) . . . .
C34 C33 P2 C21 2.77(19) . . . .
C38 C33 P2 Ru1 -36.02(18) . . . .
C34 C33 P2 Ru1 140.72(15) . . . .
C22 C21 P2 C27 -159.87(17) . . . .
C26 C21 P2 C27 27.14(18) . . . .
C22 C21 P2 C33 96.36(18) . . . .
C26 C21 P2 C33 -76.62(18) . . . .
C22 C21 P2 Ru1 -37.7(2) . . . .
C26 C21 P2 Ru1 149.36(14) . . . .
N3 C39 C40 N4 -59.0(2) . . . .
C46 C41 C42 C43 1.1(3) . . . .
P3 C41 C42 C43 -179.21(17) . . . .
C41 C42 C43 C44 0.1(3) . . . .
C42 C43 C44 C45 -1.2(3) . . . .
C43 C44 C45 C46 1.2(3) . . . .
C42 C41 C46 C45 -1.0(3) . . . .
P3 C41 C46 C45 179.25(17) . . . .
C44 C45 C46 C41 -0.1(3) . . . .
C52 C47 C48 C49 -0.6(3) . . . .
P3 C47 C48 C49 179.88(17) . . . .
C47 C48 C49 C50 1.6(3) . . . .
C48 C49 C50 C51 -1.2(4) . . . .
C49 C50 C51 C52 -0.2(4) . . . .
C48 C47 C52 C51 -0.7(3) . . . .
P3 C47 C52 C51 178.82(18) . . . .
C50 C51 C52 C47 1.1(4) . . . .
C58 C53 C54 C55 -2.4(4) . . . .
P3 C53 C54 C55 176.4(2) . . . .
C53 C54 C55 C56 1.8(4) . . . .
C54 C55 C56 C57 0.9(5) . . . .
C55 C56 C57 C58 -2.9(4) . . . .
C56 C57 C58 C53 2.2(4) . . . .
C54 C53 C58 C57 0.5(3) . . . .
P3 C53 C58 C57 -178.39(18) . . . .
C64 C59 C60 C61 0.1(3) . . . .
P4 C59 C60 C61 -175.54(18) . . . .
C59 C60 C61 C62 0.8(4) . . . .
C60 C61 C62 C63 -1.0(4) . . . .
C61 C62 C63 C64 0.3(4) . . . .
C62 C63 C64 C59 0.6(4) . . . .
C60 C59 C64 C63 -0.8(3) . . . .
P4 C59 C64 C63 174.81(18) . . . .
C70 C65 C66 C67 -2.1(3) . . . .
P4 C65 C66 C67 -177.34(16) . . . .
C65 C66 C67 C68 2.1(3) . . . .
C66 C67 C68 C69 0.0(3) . . . .
C67 C68 C69 C70 -1.9(3) . . . .
C66 C65 C70 C69 0.1(3) . . . .
P4 C65 C70 C69 175.17(16) . . . .
C68 C69 C70 C65 1.9(3) . . . .
C76 C71 C72 C73 0.8(3) . . . .
P4 C71 C72 C73 -178.44(17) . . . .
C71 C72 C73 C74 0.1(4) . . . .
C72 C73 C74 C75 -1.2(4) . . . .
C73 C74 C75 C76 1.2(3) . . . .
C74 C75 C76 C71 -0.3(3) . . . .
C72 C71 C76 C75 -0.7(3) . . . .
P4 C71 C76 C75 178.55(16) . . . .
C40 C39 N3 Ru2 44.3(2) . . . .
C39 C40 N4 Ru2 44.7(2) . . . .
C52 C47 P3 C53 -69.12(18) . . . .
C48 C47 P3 C53 110.37(19) . . . .
C52 C47 P3 C41 -171.84(17) . . . .
C48 C47 P3 C41 7.7(2) . . . .
C52 C47 P3 Ru2 65.17(18) . . . .
C48 C47 P3 Ru2 -115.33(17) . . . .
C54 C53 P3 C47 0.8(2) . . . .
C58 C53 P3 C47 179.66(17) . . . .
C54 C53 P3 C41 105.1(2) . . . .
C58 C53 P3 C41 -76.10(18) . . . .
C54 C53 P3 Ru2 -130.31(17) . . . .
C58 C53 P3 Ru2 48.51(19) . . . .
C46 C41 P3 C47 107.54(19) . . . .
C42 C41 P3 C47 -72.17(18) . . . .
C46 C41 P3 C53 3.3(2) . . . .
C42 C41 P3 C53 -176.45(17) . . . .
C46 C41 P3 Ru2 -127.17(17) . . . .
C42 C41 P3 Ru2 53.12(18) . . . .
C60 C59 P4 C71 -121.83(18) . . . .
C64 C59 P4 C71 62.68(19) . . . .
C60 C59 P4 C65 135.05(18) . . . .
C64 C59 P4 C65 -40.43(19) . . . .
C60 C59 P4 Ru2 18.6(2) . . . .
C64 C59 P4 Ru2 -156.86(15) . . . .
C72 C71 P4 C59 0.1(2) . . . .
C76 C71 P4 C59 -179.10(16) . . . .
C72 C71 P4 C65 100.80(18) . . . .
C76 C71 P4 C65 -78.45(17) . . . .
C72 C71 P4 Ru2 -139.20(16) . . . .
C76 C71 P4 Ru2 41.55(18) . . . .
C70 C65 P4 C59 139.22(18) . . . .
C66 C65 P4 C59 -45.77(17) . . . .
C70 C65 P4 C71 34.24(19) . . . .
C66 C65 P4 C71 -150.74(16) . . . .
C70 C65 P4 Ru2 -95.37(17) . . . .
C66 C65 P4 Ru2 79.64(16) . . . .
